data_4036635
loop_
_publ_author_name
'Yamamoto, Atsushi'
'Matsui, Yasunori'
'Asada, Toshio'
'Kumeda, Motoki'
'Takagi, Kenichiro'
'Suenaga, Yu'
'Nagae, Kunihiko'
'Ohta, Eisuke'
'Sato, Hiroyasu'
'Koseki, Shiro'
'Naito, Hiroyoshi'
'Ikeda, Hiroshi'

_publ_section_title
;
 Amorphous Solid Simulation and Trial Fabrication of the Organic
 Field-Effect Transistor of Tetrathienonaphthalenes Prepared by Using
 Microflow Photochemical Reactions: A Theoretical Calculation-Inspired
 Investigation.
;
_journal_issue 8
_journal_name_full 'The Journal of organic chemistry'
_journal_page_first 3168
_journal_page_last 3176
_journal_paper_doi 10.1021/acs.joc.6b00117
_journal_volume 81
_journal_year 2016
_chemical_formula_moiety 'C18 H8 S4'
_chemical_formula_sum 'C18 H8 S4'
_chemical_formula_weight 352.50
_space_group_IT_number 14
_space_group_name_Hall '-P 2yn'
_space_group_name_H-M_alt 'P 1 21/n 1'
_symmetry_cell_setting monoclinic
_symmetry_Int_Tables_number 14
_symmetry_space_group_name_Hall '-P 2yn'
_symmetry_space_group_name_H-M 'P 1 21/n 1'
_atom_sites_solution_hydrogens geom
_atom_sites_solution_primary direct
_atom_sites_solution_secondary difmap
_cell_angle_alpha 90.0000
_cell_angle_beta 90.107(6)
_cell_angle_gamma 90.0000
_cell_formula_units_Z 4
_cell_length_a 5.24926(13)
_cell_length_b 14.3321(3)
_cell_length_c 18.3411(4)
_cell_measurement_reflns_used 7074
_cell_measurement_temperature 296
_cell_measurement_theta_max 68.22
_cell_measurement_theta_min 3.09
_cell_volume 1379.85(5)
_computing_cell_refinement 'RAPID AUTO'
_computing_data_collection 'RAPID AUTO (Rigaku, ????)'
_computing_data_reduction 'RAPID AUTO'
_computing_molecular_graphics 'CrystalStructure 4.1'
_computing_publication_material 'CrystalStructure 4.1 (Rigaku, 2013)'
_computing_structure_refinement 'SHELXL-2013 (Sheldrick, 2013)'
_computing_structure_solution 'SIR2011 (Burla, et al., 2012)'
_diffrn_ambient_temperature 296
_diffrn_detector_area_resol_mean 10.000
_diffrn_measured_fraction_theta_full 0.981
_diffrn_measured_fraction_theta_max 0.981
_diffrn_measurement_device_type 'Rigaku R-AXIS RAPID'
_diffrn_measurement_method \w
_diffrn_radiation_type 'Cu K\a'
_diffrn_radiation_wavelength 1.54187
_diffrn_reflns_av_R_equivalents 0.0352
_diffrn_reflns_limit_h_max 6
_diffrn_reflns_limit_h_min -6
_diffrn_reflns_limit_k_max 17
_diffrn_reflns_limit_k_min -17
_diffrn_reflns_limit_l_max 20
_diffrn_reflns_limit_l_min -22
_diffrn_reflns_number 9602
_diffrn_reflns_theta_full 68.22
_diffrn_reflns_theta_max 68.22
_diffrn_reflns_theta_min 3.91
_diffrn_standards_number 0
_exptl_absorpt_coefficient_mu 6.230
_exptl_absorpt_correction_T_max 0.883
_exptl_absorpt_correction_T_min 0.481
_exptl_absorpt_correction_type multi-scan
_exptl_absorpt_process_details 'ABSCOR (Rigaku, 1995)'
_exptl_crystal_colour colorless
_exptl_crystal_density_diffrn 1.697
_exptl_crystal_density_method 'not measured'
_exptl_crystal_description needle
_exptl_crystal_F_000 720.00
_exptl_crystal_size_max 0.323
_exptl_crystal_size_mid 0.050
_exptl_crystal_size_min 0.020
_refine_diff_density_max 0.48
_refine_diff_density_min -0.41
_refine_ls_extinction_method none
_refine_ls_goodness_of_fit_ref 1.156
_refine_ls_hydrogen_treatment constr
_refine_ls_number_parameters 199
_refine_ls_number_reflns 2482
_refine_ls_number_restraints 0
_refine_ls_R_factor_gt 0.0361
_refine_ls_shift/su_max 0.000
_refine_ls_structure_factor_coef Fsqd
_refine_ls_weighting_details 'w = 1/[\s^2^(Fo^2^)+(0.0397P)^2^+3.5134P] where P=(Fo^2^+2Fc^2^)/3'
_refine_ls_weighting_scheme calc
_refine_ls_wR_factor_ref 0.1140
_reflns_number_gt 2207
_reflns_number_total 2482
_reflns_threshold_expression F^2^>2.0\s(F^2^)
_cod_data_source_file jo6b00117_si_002.cif
_cod_data_source_block OHTA_CPU12
_cod_original_cell_volume 1379.86(6)
_cod_database_code 4036635

loop_
_symmetry_equiv_pos_site_id
_symmetry_equiv_pos_as_xyz
1 +X,+Y,+Z
2 1/2-X,1/2+Y,1/2-Z
3 -X,-Y,-Z
4 1/2+X,1/2-Y,1/2+Z

loop_
_atom_site_label
_atom_site_type_symbol
_atom_site_fract_x
_atom_site_fract_y
_atom_site_fract_z
_atom_site_U_iso_or_equiv
_atom_site_adp_type
_atom_site_occupancy
_atom_site_site_symmetry_multiplicity
_atom_site_site_symmetry_order
_atom_site_calc_flag
_atom_site_refinement_flags
S1 S 0.41946(15) 0.16546(6) 0.44547(4) 0.0197(2) Uani 1 4 0 d .
S2 S 0.18244(15) 0.18396(5) 0.11385(4) 0.0182(2) Uani 1 4 0 d .
S3 S 0.59345(15) 0.03549(5) 0.08509(4) 0.0179(2) Uani 1 4 0 d .
S4 S 0.82162(15) 0.01514(5) 0.41688(4) 0.0188(2) Uani 1 4 0 d .
C1 C 0.3829(6) 0.1543(2) 0.35146(17) 0.0147(6) Uani 1 4 0 d .
C2 C 0.1809(6) 0.2094(2) 0.32751(18) 0.0160(7) Uani 1 4 0 d .
C3 C 0.1262(6) 0.2131(2) 0.25164(18) 0.0169(7) Uani 1 4 0 d .
C4 C 0.2756(6) 0.1623(2) 0.20328(17) 0.0155(6) Uani 1 4 0 d .
C5 C 0.4775(6) 0.1020(2) 0.22696(16) 0.0149(6) Uani 1 4 0 d .
C6 C 0.5323(6) 0.0977(2) 0.30352(17) 0.0142(6) Uani 1 4 0 d .
C7 C 0.0587(6) 0.2588(2) 0.38527(18) 0.0204(7) Uani 1 4 0 d .
C8 C 0.1666(7) 0.2421(2) 0.45067(19) 0.0218(7) Uani 1 4 0 d .
C9 C -0.0667(6) 0.2662(2) 0.21572(18) 0.0194(7) Uani 1 4 0 d .
C10 C -0.0573(6) 0.2580(2) 0.14252(19) 0.0203(7) Uani 1 4 0 d .
C11 C 0.6285(6) 0.0454(2) 0.17934(17) 0.0149(6) Uani 1 4 0 d .
C12 C 0.8279(6) -0.0107(2) 0.20334(17) 0.0151(6) Uani 1 4 0 d .
C13 C 0.8816(6) -0.0152(2) 0.27938(18) 0.0171(7) Uani 1 4 0 d .
C14 C 0.7327(6) 0.0368(2) 0.32736(17) 0.0159(6) Uani 1 4 0 d .
C15 C 0.9511(6) -0.0600(2) 0.14537(18) 0.0179(7) Uani 1 4 0 d .
C16 C 0.8438(6) -0.0420(2) 0.07974(18) 0.0195(7) Uani 1 4 0 d .
C17 C 1.0699(6) -0.0698(2) 0.31631(18) 0.0191(7) Uani 1 4 0 d .
C18 C 1.0593(6) -0.0605(2) 0.38943(19) 0.0209(7) Uani 1 4 0 d .
H7 H -0.0801 0.29822 0.3785 0.0244 Uiso 1 4 0 calc R
H8 H 0.11073 0.26889 0.49396 0.0261 Uiso 1 4 0 calc R
H9 H -0.18598 0.30259 0.24013 0.0233 Uiso 1 4 0 calc R
H10 H -0.1677 0.28874 0.11092 0.0244 Uiso 1 4 0 calc R
H15 H 1.08909 -0.09978 0.15206 0.0215 Uiso 1 4 0 calc R
H16 H 0.89932 -0.06856 0.03633 0.0235 Uiso 1 4 0 calc R
H17 H 1.18717 -0.10762 0.29246 0.0229 Uiso 1 4 0 calc R
H18 H 1.16778 -0.09139 0.42151 0.0250 Uiso 1 4 0 calc R

loop_
_atom_site_aniso_label
_atom_site_aniso_U_11
_atom_site_aniso_U_22
_atom_site_aniso_U_33
_atom_site_aniso_U_12
_atom_site_aniso_U_13
_atom_site_aniso_U_23
S1 0.0218(4) 0.0224(4) 0.0148(4) 0.0025(3) 0.0016(3) -0.0026(3)
S2 0.0203(4) 0.0181(4) 0.0163(4) -0.0001(3) -0.0019(3) 0.0017(3)
S3 0.0209(4) 0.0186(4) 0.0141(4) -0.0015(3) 0.0014(3) -0.0015(3)
S4 0.0227(5) 0.0181(4) 0.0158(4) 0.0030(3) -0.0017(3) 0.0007(3)
C1 0.0126(15) 0.0158(15) 0.0157(16) -0.0038(12) 0.0010(12) 0.0006(12)
C2 0.0141(16) 0.0127(14) 0.0213(17) -0.0044(12) 0.0018(12) 0.0002(12)
C3 0.0175(17) 0.0116(14) 0.0218(17) -0.0027(12) 0.0011(13) 0.0007(12)
C4 0.0183(16) 0.0142(14) 0.0139(16) -0.0045(12) -0.0013(12) 0.0022(12)
C5 0.0169(16) 0.0114(14) 0.0164(16) -0.0038(12) 0.0015(12) -0.0003(12)
C6 0.0127(15) 0.0125(14) 0.0173(16) -0.0023(12) 0.0005(12) 0.0003(12)
C7 0.0220(18) 0.0152(15) 0.0239(18) 0.0004(13) 0.0055(14) -0.0028(13)
C8 0.0237(18) 0.0211(16) 0.0205(17) 0.0002(14) 0.0051(13) -0.0047(14)
C9 0.0204(17) 0.0136(15) 0.0243(18) -0.0001(13) 0.0008(13) 0.0008(13)
C10 0.0192(17) 0.0165(15) 0.0252(18) 0.0012(13) -0.0052(13) 0.0034(13)
C11 0.0160(16) 0.0150(14) 0.0138(16) -0.0053(12) 0.0012(12) 0.0004(12)
C12 0.0113(16) 0.0136(14) 0.0204(17) -0.0037(12) 0.0019(12) 0.0001(12)
C13 0.0220(18) 0.0102(14) 0.0193(17) -0.0026(12) 0.0024(13) 0.0009(12)
C14 0.0186(16) 0.0137(14) 0.0153(16) -0.0055(12) -0.0012(12) 0.0006(12)
C15 0.0130(16) 0.0143(14) 0.0265(18) -0.0013(12) 0.0049(13) -0.0015(13)
C16 0.0234(18) 0.0168(16) 0.0185(17) -0.0043(13) 0.0055(13) -0.0044(13)
C17 0.0169(16) 0.0145(15) 0.0258(18) 0.0007(12) 0.0010(13) -0.0016(13)
C18 0.0200(17) 0.0159(15) 0.0267(18) 0.0044(13) -0.0037(14) 0.0008(13)

loop_
_atom_type_symbol
_atom_type_description
_atom_type_scat_dispersion_real
_atom_type_scat_dispersion_imag
_atom_type_scat_source
C C 0.0181 0.0091
;
International Tables for Crystallography
(1992, Vol. C, Tables 4.2.6.8 and 6.1.1.4)
;
H H 0.0000 0.0000
;
International Tables for Crystallography
(1992, Vol. C, Table 6.1.1.4)
;
S S 0.3331 0.5567
;
International Tables for Crystallography
(1992, Vol. C, Tables 4.2.6.8 and 6.1.1.4)
;

loop_
_geom_angle_atom_site_label_1
_geom_angle_atom_site_label_2
_geom_angle_atom_site_label_3
_geom_angle
_geom_angle_publ_flag
C1 S1 C8 91.70(16) yes
C4 S2 C10 91.52(16) yes
C11 S3 C16 91.71(15) yes
C14 S4 C18 91.70(16) yes
S1 C1 C2 110.0(2) yes
S1 C1 C6 126.9(2) yes
C2 C1 C6 123.1(3) yes
C1 C2 C3 118.9(3) yes
C1 C2 C7 113.0(3) yes
C3 C2 C7 128.1(3) yes
C2 C3 C4 119.4(3) yes
C2 C3 C9 127.9(3) yes
C4 C3 C9 112.7(3) yes
S2 C4 C3 110.5(2) yes
S2 C4 C5 126.9(2) yes
C3 C4 C5 122.7(3) yes
C4 C5 C6 118.0(3) yes
C4 C5 C11 124.5(3) yes
C6 C5 C11 117.6(3) yes
C1 C6 C5 117.9(3) yes
C1 C6 C14 124.1(3) yes
C5 C6 C14 118.1(3) yes
C2 C7 C8 112.6(3) yes
S1 C8 C7 112.7(3) yes
C3 C9 C10 112.7(3) yes
S2 C10 C9 112.6(2) yes
S3 C11 C5 126.4(2) yes
S3 C11 C12 110.2(2) yes
C5 C11 C12 123.5(3) yes
C11 C12 C13 118.9(3) yes
C11 C12 C15 113.0(3) yes
C13 C12 C15 128.1(3) yes
C12 C13 C14 119.0(3) yes
C12 C13 C17 128.6(3) yes
C14 C13 C17 112.4(3) yes
S4 C14 C6 126.4(2) yes
S4 C14 C13 110.6(2) yes
C6 C14 C13 123.0(3) yes
C12 C15 C16 112.3(3) yes
S3 C16 C15 112.9(2) yes
C13 C17 C18 112.8(3) yes
S4 C18 C17 112.5(2) yes
C2 C7 H7 123.727 no
C8 C7 H7 123.712 no
S1 C8 H8 123.635 no
C7 C8 H8 123.637 no
C3 C9 H9 123.663 no
C10 C9 H9 123.662 no
S2 C10 H10 123.679 no
C9 C10 H10 123.696 no
C12 C15 H15 123.862 no
C16 C15 H15 123.866 no
S3 C16 H16 123.569 no
C15 C16 H16 123.570 no
C13 C17 H17 123.608 no
C18 C17 H17 123.618 no
S4 C18 H18 123.747 no
C17 C18 H18 123.761 no

loop_
_geom_bond_atom_site_label_1
_geom_bond_atom_site_label_2
_geom_bond_distance
_geom_bond_publ_flag
S1 C1 1.742(3) yes
S1 C8 1.725(3) yes
S2 C4 1.739(3) yes
S2 C10 1.729(3) yes
S3 C11 1.744(3) yes
S3 C16 1.723(3) yes
S4 C14 1.734(3) yes
S4 C18 1.729(3) yes
C1 C2 1.392(4) yes
C1 C6 1.432(4) yes
C2 C3 1.421(5) yes
C2 C7 1.428(5) yes
C3 C4 1.392(4) yes
C3 C9 1.427(5) yes
C4 C5 1.434(4) yes
C5 C6 1.434(4) yes
C5 C11 1.432(4) yes
C6 C14 1.434(4) yes
C7 C8 1.347(5) yes
C9 C10 1.349(5) yes
C11 C12 1.391(4) yes
C12 C13 1.424(5) yes
C12 C15 1.431(4) yes
C13 C14 1.394(4) yes
C13 C17 1.430(4) yes
C15 C16 1.353(5) yes
C17 C18 1.349(5) yes
C7 H7 0.930 no
C8 H8 0.930 no
C9 H9 0.930 no
C10 H10 0.930 no
C15 H15 0.930 no
C16 H16 0.930 no
C17 H17 0.930 no
C18 H18 0.930 no

loop_
_geom_contact_atom_site_label_1
_geom_contact_atom_site_label_2
_geom_contact_distance
_geom_contact_publ_flag
_geom_contact_site_symmetry_2
S1 S4 3.0622(11) no .
S1 C14 3.288(3) no .
S2 S3 3.0766(11) no .
S2 C11 3.295(3) no .
S3 C4 3.286(3) no .
S4 C1 3.273(3) no .
C1 C4 2.777(4) no .
C2 C5 2.865(4) no .
C3 C6 2.860(4) no .
C5 C13 2.870(4) no .
C6 C12 2.865(4) no .
C7 C9 3.179(5) no .
C11 C14 2.771(4) no .
C15 C17 3.199(5) no .
S3 S3 3.4247(10) no 3_655
C1 C18 3.586(4) no 1_455
C2 C14 3.413(4) no 1_455
C3 C13 3.552(4) no 1_455
C3 C14 3.548(4) no 1_455
C4 C12 3.416(4) no 1_455
C4 C13 3.565(4) no 1_455
C5 C9 3.363(4) no 1_655
C6 C9 3.588(4) no 1_655
C6 C17 3.422(4) no 1_455
C9 C5 3.363(4) no 1_455
C9 C6 3.588(4) no 1_455
C9 C13 3.543(4) no 2_555
C9 C17 3.583(4) no 2_555
C9 C17 3.560(4) no 2_655
C10 C11 3.530(4) no 1_455
C11 C10 3.530(4) no 1_655
C12 C4 3.416(4) no 1_655
C13 C3 3.552(4) no 1_655
C13 C4 3.565(4) no 1_655
C13 C9 3.543(4) no 2_545
C14 C2 3.413(4) no 1_655
C14 C3 3.548(4) no 1_655
C16 C16 3.565(5) no 3_755
C17 C6 3.422(4) no 1_655
C17 C9 3.583(4) no 2_545
C17 C9 3.560(4) no 2_645
C18 C1 3.586(4) no 1_655
S1 H7 3.4632 no .
S2 H9 3.4658 no .
S3 H15 3.4676 no .
S4 H17 3.4643 no .
C1 H7 3.2265 no .
C1 H8 3.4032 no .
C2 H8 3.1917 no .
C2 H9 2.8372 no .
C3 H7 2.8431 no .
C3 H10 3.1938 no .
C4 H9 3.2218 no .
C4 H10 3.3996 no .
C7 H9 3.0194 no .
C9 H7 3.0215 no .
C11 H15 3.2295 no .
C11 H16 3.4033 no .
C12 H16 3.1960 no .
C12 H17 2.8538 no .
C13 H15 2.8493 no .
C13 H18 3.1985 no .
C14 H17 3.2236 no .
C14 H18 3.3999 no .
C15 H17 3.0443 no .
C17 H15 3.0449 no .
H7 H8 2.3784 no .
H7 H9 2.5977 no .
H9 H10 2.3803 no .
H15 H16 2.3854 no .
H15 H17 2.6275 no .
H17 H18 2.3807 no .
S1 H7 3.4702 no 1_655
S1 H10 3.1391 no 4_555
S1 H18 3.4284 no 3_756
S2 H8 3.2194 no 4_554
S2 H16 3.2407 no 3_655
S2 H17 3.5128 no 2_655
S2 H18 3.3775 no 2_655
S3 H7 3.4663 no 2_545
S3 H8 3.2654 no 4_554
S3 H15 3.5055 no 1_455
S3 H16 3.4429 no 3_655
S3 H16 3.5065 no 3_755
S4 H10 3.3823 no 2_545
S4 H18 3.1595 no 3_756
C1 H7 3.5268 no 1_655
C1 H15 3.5276 no 2_655
C2 H15 3.0126 no 2_655
C2 H17 3.4935 no 2_655
C3 H15 3.5404 no 2_655
C3 H17 2.8667 no 2_655
C4 H9 3.5330 no 1_655
C4 H17 3.3049 no 2_655
C5 H9 3.3829 no 1_655
C5 H17 3.5772 no 1_455
C6 H9 3.4885 no 1_655
C6 H17 3.4612 no 1_455
C7 H15 2.8284 no 2_655
C8 H10 3.0953 no 4_555
C8 H15 3.2160 no 2_655
C8 H16 3.5518 no 2_655
C9 H17 2.6948 no 2_655
C10 H8 3.2545 no 4_454
C10 H17 2.9830 no 2_655
C10 H18 3.1983 no 2_655
C11 H15 3.5485 no 1_455
C12 H7 3.3815 no 2_545
C12 H9 2.9649 no 2_545
C13 H9 2.8284 no 2_545
C14 H9 3.5863 no 2_545
C14 H17 3.5903 no 1_455
C15 H7 2.8481 no 2_545
C15 H9 3.1997 no 2_545
C16 H7 2.7845 no 2_545
C16 H16 2.9782 no 3_755
C17 H9 2.9106 no 2_545
C17 H10 3.2189 no 2_545
C18 H10 2.9821 no 2_545
H7 S1 3.4702 no 1_455
H7 S3 3.4663 no 2_555
H7 C1 3.5268 no 1_455
H7 C12 3.3815 no 2_555
H7 C15 2.8481 no 2_555
H7 C16 2.7845 no 2_555
H7 H15 3.0958 no 2_555
H7 H15 3.0166 no 2_655
H7 H16 2.9839 no 2_555
H8 S2 3.2194 no 4_455
H8 S3 3.2654 no 4_455
H8 C10 3.2545 no 4_555
H8 H10 2.5744 no 4_555
H8 H16 3.5915 no 2_555
H8 H16 3.5151 no 2_655
H8 H18 3.3198 no 3_656
H9 C4 3.5330 no 1_455
H9 C5 3.3829 no 1_455
H9 C6 3.4885 no 1_455
H9 C12 2.9649 no 2_555
H9 C13 2.8284 no 2_555
H9 C14 3.5863 no 2_555
H9 C15 3.1997 no 2_555
H9 C17 2.9106 no 2_555
H9 H15 3.2189 no 2_555
H9 H17 2.9881 no 2_555
H9 H17 2.9791 no 2_655
H10 S1 3.1391 no 4_454
H10 S4 3.3823 no 2_555
H10 C8 3.0953 no 4_454
H10 C17 3.2189 no 2_555
H10 C18 2.9821 no 2_555
H10 H8 2.5744 no 4_454
H10 H17 3.5778 no 2_555
H10 H17 3.4195 no 2_655
H10 H18 3.1922 no 2_555
H10 H18 3.1934 no 2_655
H15 S3 3.5055 no 1_655
H15 C1 3.5276 no 2_645
H15 C2 3.0126 no 2_645
H15 C3 3.5404 no 2_645
H15 C7 2.8284 no 2_645
H15 C8 3.2160 no 2_645
H15 C11 3.5485 no 1_655
H15 H7 3.0958 no 2_545
H15 H7 3.0166 no 2_645
H15 H9 3.2189 no 2_545
H16 S2 3.2407 no 3_655
H16 S3 3.4429 no 3_655
H16 S3 3.5065 no 3_755
H16 C8 3.5518 no 2_645
H16 C16 2.9782 no 3_755
H16 H7 2.9839 no 2_545
H16 H8 3.5915 no 2_545
H16 H8 3.5151 no 2_645
H16 H16 2.6001 no 3_755
H17 S2 3.5128 no 2_645
H17 C2 3.4935 no 2_645
H17 C3 2.8667 no 2_645
H17 C4 3.3049 no 2_645
H17 C5 3.5772 no 1_655
H17 C6 3.4612 no 1_655
H17 C9 2.6948 no 2_645
H17 C10 2.9830 no 2_645
H17 C14 3.5903 no 1_655
H17 H9 2.9881 no 2_545
H17 H9 2.9791 no 2_645
H17 H10 3.5778 no 2_545
H17 H10 3.4195 no 2_645
H18 S1 3.4284 no 3_756
H18 S2 3.3775 no 2_645
H18 S4 3.1595 no 3_756
H18 C10 3.1983 no 2_645
H18 H8 3.3198 no 3_656
H18 H10 3.1922 no 2_545
H18 H10 3.1934 no 2_645

loop_
_geom_torsion_atom_site_label_1
_geom_torsion_atom_site_label_2
_geom_torsion_atom_site_label_3
_geom_torsion_atom_site_label_4
_geom_torsion
_geom_torsion_publ_flag
C1 S1 C8 C7 0.0(2) no
C8 S1 C1 C2 0.2(2) no
C8 S1 C1 C6 -179.5(2) no
C4 S2 C10 C9 0.1(2) no
C10 S2 C4 C3 -1.3(2) no
C10 S2 C4 C5 179.3(3) no
C11 S3 C16 C15 -0.2(2) no
C16 S3 C11 C5 179.9(2) no
C16 S3 C11 C12 -0.3(2) no
C14 S4 C18 C17 -0.6(2) no
C18 S4 C14 C6 -179.9(2) no
C18 S4 C14 C13 1.3(2) no
S1 C1 C2 C3 177.42(18) no
S1 C1 C2 C7 -0.4(3) no
S1 C1 C6 C5 -177.16(19) no
S1 C1 C6 C14 3.0(4) no
C2 C1 C6 C5 3.2(4) no
C2 C1 C6 C14 -176.7(3) no
C6 C1 C2 C3 -2.8(4) no
C6 C1 C2 C7 179.3(2) no
C1 C2 C3 C4 -0.3(4) no
C1 C2 C3 C9 -178.5(3) no
C1 C2 C7 C8 0.5(4) no
C3 C2 C7 C8 -177.1(3) no
C7 C2 C3 C4 177.2(3) no
C7 C2 C3 C9 -1.0(5) no
C2 C3 C4 S2 -176.4(2) no
C2 C3 C4 C5 3.1(4) no
C2 C3 C9 C10 176.3(3) no
C4 C3 C9 C10 -2.0(4) no
C9 C3 C4 S2 2.0(3) no
C9 C3 C4 C5 -178.5(2) no
S2 C4 C5 C6 176.72(19) no
S2 C4 C5 C11 -3.4(4) no
C3 C4 C5 C6 -2.7(4) no
C3 C4 C5 C11 177.2(3) no
C4 C5 C6 C1 -0.4(4) no
C4 C5 C6 C14 179.5(2) no
C4 C5 C11 S3 -2.0(5) no
C4 C5 C11 C12 178.3(3) no
C6 C5 C11 S3 177.9(2) no
C6 C5 C11 C12 -1.9(4) no
C11 C5 C6 C1 179.7(2) no
C11 C5 C6 C14 -0.4(4) no
C1 C6 C14 S4 3.6(5) no
C1 C6 C14 C13 -177.7(3) no
C5 C6 C14 S4 -176.2(2) no
C5 C6 C14 C13 2.5(4) no
C2 C7 C8 S1 -0.3(4) no
C3 C9 C10 S2 1.0(4) no
S3 C11 C12 C13 -177.67(18) no
S3 C11 C12 C15 0.7(3) no
C5 C11 C12 C13 2.1(4) no
C5 C11 C12 C15 -179.5(2) no
C11 C12 C13 C14 -0.0(4) no
C11 C12 C13 C17 177.9(3) no
C11 C12 C15 C16 -0.8(4) no
C13 C12 C15 C16 177.3(3) no
C15 C12 C13 C14 -178.1(3) no
C15 C12 C13 C17 -0.2(5) no
C12 C13 C14 S4 176.6(2) no
C12 C13 C14 C6 -2.3(4) no
C12 C13 C17 C18 -176.8(3) no
C14 C13 C17 C18 1.3(4) no
C17 C13 C14 S4 -1.6(3) no
C17 C13 C14 C6 179.5(2) no
C12 C15 C16 S3 0.6(4) no
C13 C17 C18 S4 -0.3(4) no
